data_7707400
loop_
_publ_author_name
'Marchuk, Margarita V.'
'Vorotnikova, Natalya A.'
'Vorotnikov, Yuri A.'
'Kuratieva, Natalia V.'
'Stass, Dmitri V.'
'Shestopalov, Michael A.'

_publ_section_title
;
 Optical property trends in a family of {Mo<sub>6</sub>I<sub>8</sub>}
 aquahydroxo complexes.
;
_journal_issue 25
_journal_name_full 'Dalton transactions (Cambridge, England : 2003)'
_journal_page_first 8794
_journal_page_last 8802
_journal_paper_doi 10.1039/d1dt01293b
_journal_volume 50
_journal_year 2021
_chemical_formula_moiety 'I8 Mo6 O6 H8, 2(C7 H7 O3 S), 2(H2 O)'
_chemical_formula_sum 'C14 H28 I8 Mo6 O14 S2'
_chemical_formula_weight 2075.32
_space_group_crystal_system triclinic
_space_group_IT_number 2
_space_group_name_Hall '-P 1'
_space_group_name_H-M_alt 'P -1'
_atom_sites_solution_hydrogens geom
_atom_sites_solution_primary direct
_atom_sites_solution_secondary difmap
_audit_creation_method SHELXL-2014/7
_audit_update_record
;
2020-10-09 deposited with the CCDC.	2021-05-17 downloaded from the CCDC.
;
_cell_angle_alpha 77.300(3)
_cell_angle_beta 79.348(3)
_cell_angle_gamma 73.852(3)
_cell_formula_units_Z 1
_cell_length_a 9.4471(10)
_cell_length_b 9.4592(10)
_cell_length_c 11.5036(13)
_cell_measurement_reflns_used 4305
_cell_measurement_temperature 150(2)
_cell_measurement_theta_max 27.16
_cell_measurement_theta_min 2.26
_cell_volume 954.84(18)
_computing_cell_refinement 'Bruker SAINT'
_computing_data_collection 'Bruker APEX2'
_computing_data_reduction 'Bruker SAINT'
_computing_molecular_graphics 'Bruker SHELXTL'
_computing_publication_material 'Bruker SHELXTL'
_computing_structure_refinement 'Bruker SHELXTL'
_computing_structure_solution 'Bruker SHELXTL'
_diffrn_ambient_temperature 150(2)
_diffrn_detector_area_resol_mean 25
_diffrn_measured_fraction_theta_full 0.990
_diffrn_measured_fraction_theta_max 0.980
_diffrn_measurement_device_type 'Bruker Nonius X8Apex CCD area-detector'
_diffrn_measurement_method '\f scans'
_diffrn_radiation_monochromator graphite
_diffrn_radiation_probe x-ray
_diffrn_radiation_type MoK\a
_diffrn_radiation_wavelength 0.71073
_diffrn_reflns_av_R_equivalents 0.0337
_diffrn_reflns_av_unetI/netI 0.0554
_diffrn_reflns_Laue_measured_fraction_full 0.990
_diffrn_reflns_Laue_measured_fraction_max 0.980
_diffrn_reflns_limit_h_max 12
_diffrn_reflns_limit_h_min -12
_diffrn_reflns_limit_k_max 12
_diffrn_reflns_limit_k_min -12
_diffrn_reflns_limit_l_max 14
_diffrn_reflns_limit_l_min -14
_diffrn_reflns_number 7699
_diffrn_reflns_point_group_measured_fraction_full 0.990
_diffrn_reflns_point_group_measured_fraction_max 0.980
_diffrn_reflns_theta_full 25.250
_diffrn_reflns_theta_max 27.157
_diffrn_reflns_theta_min 1.831
_diffrn_standards_decay_% 0
_diffrn_standards_number 0
_exptl_absorpt_coefficient_mu 8.539
_exptl_absorpt_correction_type multi-scan
_exptl_absorpt_process_details 'Bruker SADABS'
_exptl_crystal_colour orange
_exptl_crystal_density_diffrn 3.609
_exptl_crystal_description plate
_exptl_crystal_F_000 932
_exptl_crystal_size_max 0.160
_exptl_crystal_size_mid 0.130
_exptl_crystal_size_min 0.040
_exptl_transmission_factor_max 0.746
_exptl_transmission_factor_min 0.561
_refine_diff_density_max 2.813
_refine_diff_density_min -7.017
_refine_diff_density_rms 0.595
_refine_ls_extinction_method none
_refine_ls_goodness_of_fit_ref 1.063
_refine_ls_hydrogen_treatment constr
_refine_ls_matrix_type full
_refine_ls_number_parameters 210
_refine_ls_number_reflns 4143
_refine_ls_number_restraints 6
_refine_ls_restrained_S_all 1.063
_refine_ls_R_factor_all 0.0680
_refine_ls_R_factor_gt 0.0634
_refine_ls_shift/su_max 0.000
_refine_ls_shift/su_mean 0.000
_refine_ls_structure_factor_coef Fsqd
_refine_ls_weighting_details 'w=1/[\s^2^(Fo^2^)+(0.1332P)^2^+19.2287P] where P=(Fo^2^+2Fc^2^)/3'
_refine_ls_weighting_scheme calc
_refine_ls_wR_factor_gt 0.1967
_refine_ls_wR_factor_ref 0.2010
_reflns_Friedel_coverage 0.000
_reflns_number_gt 3684
_reflns_number_total 4143
_reflns_threshold_expression >2\s(I)
_cod_data_source_file d1dt01293b2.cif
_cod_data_source_block yv475aa
_cod_depositor_comments 'Adding full bibliography for 7707398--7707400.cif.'
_cod_database_code 7707400
_shelx_shelxl_version_number 2014/7
_shelx_space_group_comment
;
The symmetry employed for this shelxl refinement is uniquely defined
by the following loop, which should always be used as a source of
symmetry information in preference to the above space-group names.
They are only intended as comments.
;
_shelx_estimated_absorpt_t_min 0.342
_shelx_estimated_absorpt_t_max 0.726

loop_
_space_group_symop_operation_xyz
'x, y, z'
'-x, -y, -z'

loop_
_atom_site_label
_atom_site_type_symbol
_atom_site_fract_x
_atom_site_fract_y
_atom_site_fract_z
_atom_site_U_iso_or_equiv
_atom_site_adp_type
_atom_site_occupancy
_atom_site_site_symmetry_order
_atom_site_calc_flag
_atom_site_refinement_flags_posn
_atom_site_refinement_flags_adp
_atom_site_refinement_flags_occupancy
_atom_site_disorder_assembly
_atom_site_disorder_group
I1 I 0.52699(8) 0.20194(8) 0.36912(7) 0.0155(2) Uani 1 1 d . . . . .
I2 I 0.44696(8) 0.82072(7) 0.28929(6) 0.0152(2) Uani 1 1 d . . . . .
I3 I 0.20625(8) 0.52974(8) 0.72369(6) 0.0154(2) Uani 1 1 d . . . . .
I4 I 0.18011(8) 0.54910(8) 0.38130(7) 0.0146(2) Uani 1 1 d . . . . .
Mo1 Mo 0.37234(9) 0.37086(9) 0.54480(7) 0.0089(2) Uani 1 1 d . . . . .
Mo2 Mo 0.48737(9) 0.51048(9) 0.33708(7) 0.0101(2) Uani 1 1 d . . . . .
Mo3 Mo 0.33573(9) 0.66525(9) 0.50555(8) 0.0101(2) Uani 1 1 d . . . . .
S1 S 0.7161(4) 0.7258(3) -0.0960(3) 0.0217(6) Uani 1 1 d . . . . .
O1 O 0.2317(8) 0.2307(8) 0.5890(7) 0.0129(14) Uani 1 1 d . . . . .
O1W O 0.1319(9) 0.1395(8) 0.4320(8) 0.0194(17) Uani 1 1 d . . . . .
O2 O 0.4700(10) 0.5306(10) 0.1479(7) 0.0205(17) Uani 1 1 d . U . . .
O3 O 0.1476(9) 0.8559(9) 0.5131(10) 0.028(2) Uani 1 1 d . . . . .
O11A O 0.6879(14) 0.5802(13) -0.0314(10) 0.019(2) Uani 0.795(13) 1 d . . P A 1
O11B O 0.744(6) 0.569(6) -0.068(4) 0.019(2) Uani 0.205(13) 1 d . . P A 2
O12A O 0.8235(14) 0.7065(13) -0.2041(11) 0.028(3) Uani 0.795(13) 1 d . . P A 1
O12B O 0.719(5) 0.813(5) -0.204(4) 0.028(3) Uani 0.205(13) 1 d . . P A 2
O13A O 0.5800(14) 0.8362(14) -0.1201(11) 0.032(3) Uani 0.795(13) 1 d . . P A 1
O13B O 0.554(6) 0.733(5) -0.032(4) 0.032(3) Uani 0.205(13) 1 d . . P A 2
C1 C 0.8024(14) 0.7890(14) -0.0017(11) 0.021(2) Uani 1 1 d . . . . .
C2 C 0.9451(15) 0.7189(13) 0.0219(12) 0.024(3) Uani 1 1 d . . . . .
H2 H 0.9968 0.6313 -0.0100 0.029 Uiso 1 1 calc R U . . .
C3 C 1.0140(15) 0.7743(14) 0.0912(12) 0.024(3) Uani 1 1 d . . . . .
H3 H 1.1132 0.7254 0.1054 0.029 Uiso 1 1 calc R U . . .
C4 C 0.9383(14) 0.9036(14) 0.1417(10) 0.021(2) Uani 1 1 d . . . . .
C5 C 0.7951(15) 0.9724(14) 0.1160(11) 0.023(2) Uani 1 1 d . . . . .
H5 H 0.7422 1.0600 0.1476 0.028 Uiso 1 1 calc R U . . .
C6 C 0.7271(13) 0.9170(14) 0.0457(11) 0.022(2) Uani 1 1 d . . . . .
H6 H 0.6285 0.9664 0.0297 0.026 Uiso 1 1 calc R U . . .
C7 C 1.0099(17) 0.9660(15) 0.2167(12) 0.029(3) Uani 1 1 d . . . . .
H7A H 0.9697 1.0746 0.2067 0.044 Uiso 1 1 calc R U . . .
H7B H 1.1175 0.9435 0.1915 0.044 Uiso 1 1 calc R U . . .
H7C H 0.9897 0.9210 0.3014 0.044 Uiso 1 1 calc R U . . .

loop_
_atom_site_aniso_label
_atom_site_aniso_U_11
_atom_site_aniso_U_22
_atom_site_aniso_U_33
_atom_site_aniso_U_23
_atom_site_aniso_U_13
_atom_site_aniso_U_12
I1 0.0146(4) 0.0131(4) 0.0213(4) -0.0075(3) -0.0007(3) -0.0050(3)
I2 0.0137(4) 0.0121(4) 0.0190(4) 0.0028(3) -0.0055(3) -0.0042(3)
I3 0.0110(4) 0.0174(4) 0.0175(4) -0.0046(3) 0.0024(3) -0.0048(3)
I4 0.0097(4) 0.0156(4) 0.0195(4) -0.0003(3) -0.0064(3) -0.0041(3)
Mo1 0.0075(5) 0.0087(4) 0.0115(5) -0.0020(3) -0.0019(3) -0.0030(3)
Mo2 0.0094(5) 0.0118(4) 0.0104(5) -0.0017(3) -0.0019(3) -0.0045(3)
Mo3 0.0060(4) 0.0081(4) 0.0160(5) -0.0019(3) -0.0016(3) -0.0013(3)
S1 0.0266(16) 0.0220(14) 0.0211(14) -0.0016(11) -0.0090(12) -0.0113(12)
O1 0.014(4) 0.018(4) 0.012(3) -0.001(3) -0.003(3) -0.014(3)
O1W 0.016(4) 0.015(4) 0.026(4) -0.002(3) -0.004(3) -0.002(3)
O2 0.028(4) 0.033(4) 0.011(3) -0.003(3) -0.005(3) -0.024(3)
O3 0.010(4) 0.006(3) 0.061(6) -0.004(4) 0.002(4) 0.004(3)
O11A 0.021(7) 0.030(5) 0.014(6) -0.004(4) 0.005(4) -0.023(6)
O11B 0.021(7) 0.030(5) 0.014(6) -0.004(4) 0.005(4) -0.023(6)
O12A 0.033(6) 0.032(6) 0.026(6) -0.005(5) 0.001(5) -0.023(5)
O12B 0.033(6) 0.032(6) 0.026(6) -0.005(5) 0.001(5) -0.023(5)
O13A 0.038(7) 0.037(6) 0.024(6) -0.008(5) -0.023(5) 0.000(5)
O13B 0.038(7) 0.037(6) 0.024(6) -0.008(5) -0.023(5) 0.000(5)
C1 0.023(6) 0.025(6) 0.018(6) -0.001(5) -0.003(5) -0.010(5)
C2 0.029(7) 0.017(5) 0.027(6) 0.000(5) -0.008(5) -0.007(5)
C3 0.024(6) 0.023(6) 0.028(7) 0.006(5) -0.016(5) -0.008(5)
C4 0.027(6) 0.027(6) 0.012(5) 0.004(4) -0.007(4) -0.015(5)
C5 0.029(7) 0.026(6) 0.016(6) -0.008(5) -0.001(5) -0.007(5)
C6 0.011(5) 0.027(6) 0.029(6) -0.007(5) -0.001(5) -0.005(5)
C7 0.045(8) 0.027(6) 0.028(7) -0.002(5) -0.018(6) -0.021(6)

loop_
_atom_type_symbol
_atom_type_description
_atom_type_scat_dispersion_real
_atom_type_scat_dispersion_imag
_atom_type_scat_source
O O 0.0106 0.0060 'International Tables Vol C Tables 4.2.6.8 and 6.1.1.4'
H H 0.0000 0.0000 'International Tables Vol C Tables 4.2.6.8 and 6.1.1.4'
Mo Mo -1.6832 0.6857 'International Tables Vol C Tables 4.2.6.8 and 6.1.1.4'
I I -0.4742 1.8119 'International Tables Vol C Tables 4.2.6.8 and 6.1.1.4'
S S 0.1246 0.1234 'International Tables Vol C Tables 4.2.6.8 and 6.1.1.4'
C C 0.0033 0.0016 'International Tables Vol C Tables 4.2.6.8 and 6.1.1.4'

loop_
_geom_angle_atom_site_label_1
_geom_angle_atom_site_label_2
_geom_angle_atom_site_label_3
_geom_angle
_geom_angle_site_symmetry_1
_geom_angle_site_symmetry_3
_geom_angle_publ_flag
Mo3 I1 Mo2 57.12(3) 2_666 . ?
Mo3 I1 Mo1 56.81(3) 2_666 . ?
Mo2 I1 Mo1 56.99(3) . . ?
Mo3 I2 Mo1 56.79(3) . 2_666 ?
Mo3 I2 Mo2 56.68(3) . . ?
Mo1 I2 Mo2 56.64(3) 2_666 . ?
Mo3 I3 Mo2 57.06(3) . 2_666 ?
Mo3 I3 Mo1 56.81(3) . . ?
Mo2 I3 Mo1 56.71(3) 2_666 . ?
Mo2 I4 Mo3 56.69(3) . . ?
Mo2 I4 Mo1 56.91(3) . . ?
Mo3 I4 Mo1 56.71(3) . . ?
O1 Mo1 Mo2 136.4(2) . 2_666 ?
O1 Mo1 Mo3 135.2(2) . 2_666 ?
Mo2 Mo1 Mo3 59.90(3) 2_666 2_666 ?
O1 Mo1 Mo3 134.8(2) . . ?
Mo2 Mo1 Mo3 60.22(3) 2_666 . ?
Mo3 Mo1 Mo3 89.91(3) 2_666 . ?
O1 Mo1 Mo2 133.6(2) . . ?
Mo2 Mo1 Mo2 90.05(4) 2_666 . ?
Mo3 Mo1 Mo2 60.12(3) 2_666 . ?
Mo3 Mo1 Mo2 59.72(3) . . ?
O1 Mo1 I1 87.5(2) . . ?
Mo2 Mo1 I1 121.25(4) 2_666 . ?
Mo3 Mo1 I1 61.36(3) 2_666 . ?
Mo3 Mo1 I1 121.09(4) . . ?
Mo2 Mo1 I1 61.38(3) . . ?
O1 Mo1 I2 89.2(2) . 2_666 ?
Mo2 Mo1 I2 61.68(3) 2_666 2_666 ?
Mo3 Mo1 I2 61.39(3) 2_666 2_666 ?
Mo3 Mo1 I2 121.90(4) . 2_666 ?
Mo2 Mo1 I2 121.49(4) . 2_666 ?
I1 Mo1 I2 89.63(3) . 2_666 ?
O1 Mo1 I3 89.2(2) . . ?
Mo2 Mo1 I3 61.50(3) 2_666 . ?
Mo3 Mo1 I3 121.39(4) 2_666 . ?
Mo3 Mo1 I3 61.42(3) . . ?
Mo2 Mo1 I3 121.13(4) . . ?
I1 Mo1 I3 176.77(4) . . ?
I2 Mo1 I3 90.47(3) 2_666 . ?
O1 Mo1 I4 87.1(2) . . ?
Mo2 Mo1 I4 121.63(4) 2_666 . ?
Mo3 Mo1 I4 121.38(4) 2_666 . ?
Mo3 Mo1 I4 61.42(3) . . ?
Mo2 Mo1 I4 61.28(3) . . ?
I1 Mo1 I4 89.79(3) . . ?
I2 Mo1 I4 176.25(4) 2_666 . ?
I3 Mo1 I4 89.90(3) . . ?
O2 Mo2 Mo3 133.3(3) . . ?
O2 Mo2 Mo1 133.9(2) . 2_666 ?
Mo3 Mo2 Mo1 60.07(3) . 2_666 ?
O2 Mo2 Mo3 136.8(3) . 2_666 ?
Mo3 Mo2 Mo3 89.86(4) . 2_666 ?
Mo1 Mo2 Mo3 59.96(3) 2_666 2_666 ?
O2 Mo2 Mo1 136.1(2) . . ?
Mo3 Mo2 Mo1 60.00(3) . . ?
Mo1 Mo2 Mo1 89.95(4) 2_666 . ?
Mo3 Mo2 Mo1 59.75(3) 2_666 . ?
O2 Mo2 I4 87.5(2) . . ?
Mo3 Mo2 I4 61.70(3) . . ?
Mo1 Mo2 I4 121.75(4) 2_666 . ?
Mo3 Mo2 I4 121.55(4) 2_666 . ?
Mo1 Mo2 I4 61.81(3) . . ?
O2 Mo2 I1 90.2(2) . . ?
Mo3 Mo2 I1 121.63(4) . . ?
Mo1 Mo2 I1 121.27(4) 2_666 . ?
Mo3 Mo2 I1 61.34(3) 2_666 . ?
Mo1 Mo2 I1 61.63(3) . . ?
I4 Mo2 I1 90.22(3) . . ?
O2 Mo2 I3 88.5(2) . 2_666 ?
Mo3 Mo2 I3 121.85(4) . 2_666 ?
Mo1 Mo2 I3 61.79(3) 2_666 2_666 ?
Mo3 Mo2 I3 61.45(3) 2_666 2_666 ?
Mo1 Mo2 I3 121.17(4) . 2_666 ?
I4 Mo2 I3 175.97(4) . 2_666 ?
I1 Mo2 I3 89.16(3) . 2_666 ?
O2 Mo2 I2 86.2(2) . . ?
Mo3 Mo2 I2 61.44(3) . . ?
Mo1 Mo2 I2 61.67(3) 2_666 . ?
Mo3 Mo2 I2 121.63(4) 2_666 . ?
Mo1 Mo2 I2 121.43(4) . . ?
I4 Mo2 I2 89.74(3) . . ?
I1 Mo2 I2 176.31(4) . . ?
I3 Mo2 I2 90.62(3) 2_666 . ?
O3 Mo3 Mo2 135.2(3) . . ?
O3 Mo3 Mo1 134.7(2) . 2_666 ?
Mo2 Mo3 Mo1 60.04(3) . 2_666 ?
O3 Mo3 Mo1 135.2(2) . . ?
Mo2 Mo3 Mo1 60.28(3) . . ?
Mo1 Mo3 Mo1 90.09(3) 2_666 . ?
O3 Mo3 Mo2 134.7(3) . 2_666 ?
Mo2 Mo3 Mo2 90.14(4) . 2_666 ?
Mo1 Mo3 Mo2 60.14(3) 2_666 2_666 ?
Mo1 Mo3 Mo2 59.82(3) . 2_666 ?
O3 Mo3 I1 87.5(3) . 2_666 ?
Mo2 Mo3 I1 121.86(4) . 2_666 ?
Mo1 Mo3 I1 61.83(3) 2_666 2_666 ?
Mo1 Mo3 I1 121.34(4) . 2_666 ?
Mo2 Mo3 I1 61.55(3) 2_666 2_666 ?
O3 Mo3 I2 87.7(3) . . ?
Mo2 Mo3 I2 61.88(3) . . ?
Mo1 Mo3 I2 61.82(3) 2_666 . ?
Mo1 Mo3 I2 122.15(4) . . ?
Mo2 Mo3 I2 121.94(4) 2_666 . ?
I1 Mo3 I2 90.12(3) 2_666 . ?
O3 Mo3 I3 87.8(3) . . ?
Mo2 Mo3 I3 122.03(4) . . ?
Mo1 Mo3 I3 121.61(4) 2_666 . ?
Mo1 Mo3 I3 61.77(3) . . ?
Mo2 Mo3 I3 61.50(3) 2_666 . ?
I1 Mo3 I3 89.31(3) 2_666 . ?
I2 Mo3 I3 175.48(4) . . ?
O3 Mo3 I4 88.4(3) . . ?
Mo2 Mo3 I4 61.61(3) . . ?
Mo1 Mo3 I4 121.63(4) 2_666 . ?
Mo1 Mo3 I4 61.87(3) . . ?
Mo2 Mo3 I4 121.68(4) 2_666 . ?
I1 Mo3 I4 175.89(4) 2_666 . ?
I2 Mo3 I4 89.93(3) . . ?
I3 Mo3 I4 90.33(3) . . ?
O12B S1 O11B 129(3) . . ?
O13A S1 O12A 112.9(7) . . ?
O13A S1 O11A 111.9(8) . . ?
O12A S1 O11A 110.8(7) . . ?
O12B S1 O13B 112(3) . . ?
O11B S1 O13B 88(3) . . ?
O12B S1 C1 109.6(19) . . ?
O11B S1 C1 109(2) . . ?
O13A S1 C1 108.2(6) . . ?
O12A S1 C1 105.7(6) . . ?
O11A S1 C1 107.1(6) . . ?
O13B S1 C1 105.6(17) . . ?
C2 C1 C6 119.3(11) . . ?
C2 C1 S1 121.4(10) . . ?
C6 C1 S1 119.2(9) . . ?
C1 C2 C3 120.7(12) . . ?
C1 C2 H2 119.6 . . ?
C3 C2 H2 119.6 . . ?
C2 C3 C4 120.8(12) . . ?
C2 C3 H3 119.6 . . ?
C4 C3 H3 119.6 . . ?
C5 C4 C3 117.2(11) . . ?
C5 C4 C7 120.8(12) . . ?
C3 C4 C7 122.0(12) . . ?
C6 C5 C4 121.7(11) . . ?
C6 C5 H5 119.2 . . ?
C4 C5 H5 119.2 . . ?
C5 C6 C1 120.2(11) . . ?
C5 C6 H6 119.9 . . ?
C1 C6 H6 119.9 . . ?
C4 C7 H7A 109.5 . . ?
C4 C7 H7B 109.5 . . ?
H7A C7 H7B 109.5 . . ?
C4 C7 H7C 109.5 . . ?
H7A C7 H7C 109.5 . . ?
H7B C7 H7C 109.5 . . ?

loop_
_geom_bond_atom_site_label_1
_geom_bond_atom_site_label_2
_geom_bond_distance
_geom_bond_site_symmetry_2
_geom_bond_publ_flag
I1 Mo3 2.7808(11) 2_666 ?
I1 Mo2 2.7864(11) . ?
I1 Mo1 2.7932(11) . ?
I2 Mo3 2.7822(11) . ?
I2 Mo1 2.7936(10) 2_666 ?
I2 Mo2 2.7938(11) . ?
I3 Mo3 2.7855(11) . ?
I3 Mo2 2.7870(11) 2_666 ?
I3 Mo1 2.7946(11) . ?
I4 Mo2 2.7864(11) . ?
I4 Mo3 2.7887(11) . ?
I4 Mo1 2.8005(10) . ?
Mo1 O1 2.053(7) . ?
Mo1 Mo2 2.6507(12) 2_666 ?
Mo1 Mo3 2.6515(12) 2_666 ?
Mo1 Mo3 2.6546(12) . ?
Mo1 Mo2 2.6620(12) . ?
Mo1 I2 2.7935(10) 2_666 ?
Mo2 O2 2.175(8) . ?
Mo2 Mo3 2.6469(12) . ?
Mo2 Mo1 2.6508(12) 2_666 ?
Mo2 Mo3 2.6615(12) 2_666 ?
Mo2 I3 2.7870(11) 2_666 ?
Mo3 O3 2.156(8) . ?
Mo3 Mo1 2.6516(12) 2_666 ?
Mo3 Mo2 2.6615(12) 2_666 ?
Mo3 I1 2.7808(11) 2_666 ?
S1 O12B 1.33(5) . ?
S1 O11B 1.41(5) . ?
S1 O13A 1.442(12) . ?
S1 O12A 1.463(12) . ?
S1 O11A 1.484(11) . ?
S1 O13B 1.56(5) . ?
S1 C1 1.756(13) . ?
C1 C2 1.375(18) . ?
C1 C6 1.392(18) . ?
C2 C3 1.378(18) . ?
C2 H2 0.9500 . ?
C3 C4 1.420(19) . ?
C3 H3 0.9500 . ?
C4 C5 1.384(18) . ?
C4 C7 1.487(16) . ?
C5 C6 1.381(17) . ?
C5 H5 0.9500 . ?
C6 H6 0.9500 . ?
C7 H7A 0.9800 . ?
C7 H7B 0.9800 . ?
C7 H7C 0.9800 . ?
